data_4514074
loop_
_publ_author_name
'Du, Cong'
'Li, Peng-Xiang'
'Zhu, Xinju'
'Han, Jiao-Na'
'Niu, Jun-Long'
'Song, Mao-Ping'

_publ_section_title
;
 Cobalt-Catalyzed Oxidative C-H/N-H Cross-Coupling: Selective and Facile
 Access to Triarylamines
;
_journal_name_full 'ACS Catalysis'
_journal_paper_doi 10.1021/acscatal.7b00262
_journal_year 2017
_chemical_formula_moiety 'C44 H31 Co N6 O2, C1 H2 Cl2'
_chemical_formula_sum 'C45 H33 Cl2 Co N6 O2'
_chemical_formula_weight 819.60
_space_group_crystal_system monoclinic
_space_group_IT_number 14
_space_group_name_Hall '-P 2ybc'
_space_group_name_H-M_alt 'P 1 21/c 1'
_symmetry_space_group_name_Hall '-P 2ybc'
_symmetry_space_group_name_H-M 'P 1 21/c 1'
_atom_sites_solution_hydrogens mixed
_atom_sites_solution_primary heavy
_audit_creation_date 2016-12-05
_audit_creation_method
;
Olex2 1.2
(compiled 2016.11.30 svn.r3356 for OlexSys, GUI svn.r5269)
;
_cell_angle_alpha 90
_cell_angle_beta 103.838(3)
_cell_angle_gamma 90
_cell_formula_units_Z 4
_cell_length_a 12.2327(4)
_cell_length_b 13.1901(4)
_cell_length_c 24.1763(8)
_cell_measurement_reflns_used 5277
_cell_measurement_temperature 293(2)
_cell_measurement_theta_max 27.1060
_cell_measurement_theta_min 3.8070
_cell_volume 3787.6(2)
_computing_cell_refinement
;
CrysAlisPro, Agilent Technologies,
Version 1.171.37.35 (release 13-08-2014 CrysAlis171 .NET)
(compiled Aug 13 2014,18:06:01)
;
_computing_data_collection
;
CrysAlisPro, Agilent Technologies,
Version 1.171.37.35 (release 13-08-2014 CrysAlis171 .NET)
(compiled Aug 13 2014,18:06:01)
;
_computing_data_reduction
;
CrysAlisPro, Agilent Technologies,
Version 1.171.37.35 (release 13-08-2014 CrysAlis171 .NET)
(compiled Aug 13 2014,18:06:01)
;
_computing_molecular_graphics 'Olex2 (Dolomanov et al., 2009)'
_computing_publication_material 'Olex2 (Dolomanov et al., 2009)'
_computing_structure_refinement 'ShelXL (Sheldrick, 2015)'
_computing_structure_solution 'ShelXS (Sheldrick, 2008)'
_diffrn_ambient_temperature 293(2)
_diffrn_detector 'CCD plate'
_diffrn_detector_area_resol_mean 16.2312
_diffrn_detector_type Eos
_diffrn_measured_fraction_theta_full 0.9969
_diffrn_measured_fraction_theta_max 0.9969
_diffrn_measurement_details
;
#__ type_ start__ end____ width___ exp.time_
  1 omega  -30.00   -0.80   0.4000    5.0000
omega____ theta____ kappa____ phi______ frames
    -      -15.3317   40.0000  -60.0000 73

#__ type_ start__ end____ width___ exp.time_
  2 omega    0.00   85.20   0.4000    5.0000
omega____ theta____ kappa____ phi______ frames
    -       18.0661   40.0000  -60.0000 213

#__ type_ start__ end____ width___ exp.time_
  3 omega   24.00   52.00   0.4000    5.0000
omega____ theta____ kappa____ phi______ frames
    -      -15.3317   40.0000  -60.0000 70

#__ type_ start__ end____ width___ exp.time_
  4 omega  -21.00   18.20   0.4000    5.0000
omega____ theta____ kappa____ phi______ frames
    -      -15.3317  -99.0000  -60.0000 98

#__ type_ start__ end____ width___ exp.time_
  5 omega   40.00   71.20   0.4000    5.0000
omega____ theta____ kappa____ phi______ frames
    -       18.0661  178.0000    0.0000 78

#__ type_ start__ end____ width___ exp.time_
  6 omega  -16.00   54.00   0.4000    5.0000
omega____ theta____ kappa____ phi______ frames
    -       18.0661  -99.0000   60.0000 175

#__ type_ start__ end____ width___ exp.time_
  7 omega   36.00   62.00   0.4000    5.0000
omega____ theta____ kappa____ phi______ frames
    -       18.0661  178.0000   90.0000 65
;
_diffrn_measurement_device 'four-circle diffractometer'
_diffrn_measurement_device_type 'Xcalibur, Eos, Gemini'
_diffrn_measurement_method '\w scans'
_diffrn_orient_matrix_UB_11 0.0423464000
_diffrn_orient_matrix_UB_12 -0.0361743000
_diffrn_orient_matrix_UB_13 0.0113379000
_diffrn_orient_matrix_UB_21 0.0383766000
_diffrn_orient_matrix_UB_22 0.0397851000
_diffrn_orient_matrix_UB_23 0.0105268000
_diffrn_orient_matrix_UB_31 -0.0173789000
_diffrn_orient_matrix_UB_32 -0.0003453000
_diffrn_orient_matrix_UB_33 0.0259555000
_diffrn_radiation_monochromator graphite
_diffrn_radiation_probe x-ray
_diffrn_radiation_type 'Mo K\a'
_diffrn_radiation_wavelength 0.71073
_diffrn_reflns_av_R_equivalents 0.0357
_diffrn_reflns_av_unetI/netI 0.0419
_diffrn_reflns_Laue_measured_fraction_full 0.998
_diffrn_reflns_Laue_measured_fraction_max 0.998
_diffrn_reflns_limit_h_max 15
_diffrn_reflns_limit_h_min -15
_diffrn_reflns_limit_k_max 15
_diffrn_reflns_limit_k_min -16
_diffrn_reflns_limit_l_max 30
_diffrn_reflns_limit_l_min -30
_diffrn_reflns_number 22876
_diffrn_reflns_point_group_measured_fraction_full 0.998
_diffrn_reflns_point_group_measured_fraction_max 0.998
_diffrn_reflns_theta_full 25.242
_diffrn_reflns_theta_max 26.373
_diffrn_reflns_theta_min 3.430
_diffrn_source 'Enhance (Mo) X-ray Source'
_exptl_absorpt_coefficient_mu 0.643
_exptl_absorpt_correction_T_max 1.00000
_exptl_absorpt_correction_T_min 0.87521
_exptl_absorpt_correction_type multi-scan
_exptl_absorpt_process_details
;
CrysAlisPro, Agilent Technologies,
Version 1.171.37.35 (release 13-08-2014 CrysAlis171 .NET)
(compiled Aug 13 2014,18:06:01)
Empirical absorption correction using spherical harmonics,
 implemented in SCALE3 ABSPACK scaling algorithm.
;
_exptl_crystal_colour red
_exptl_crystal_colour_primary red
_exptl_crystal_density_diffrn 1.437
_exptl_crystal_description prism
_exptl_crystal_F_000 1688
_exptl_crystal_size_max 0.19
_exptl_crystal_size_mid 0.16
_exptl_crystal_size_min 0.1
_refine_diff_density_max 0.855
_refine_diff_density_min -0.723
_refine_diff_density_rms 0.063
_refine_ls_extinction_method none
_refine_ls_goodness_of_fit_ref 1.037
_refine_ls_hydrogen_treatment mixed
_refine_ls_matrix_type full
_refine_ls_number_parameters 523
_refine_ls_number_reflns 7740
_refine_ls_number_restraints 15
_refine_ls_restrained_S_all 1.068
_refine_ls_R_factor_all 0.0794
_refine_ls_R_factor_gt 0.0592
_refine_ls_shift/su_max 0.001
_refine_ls_shift/su_mean 0.000
_refine_ls_structure_factor_coef Fsqd
_refine_ls_weighting_details 'w=1/[\s^2^(Fo^2^)+(0.0853P)^2^+2.9089P] where P=(Fo^2^+2Fc^2^)/3'
_refine_ls_weighting_scheme calc
_refine_ls_wR_factor_gt 0.1543
_refine_ls_wR_factor_ref 0.1710
_reflns_Friedel_coverage 0.000
_reflns_number_gt 5888
_reflns_number_total 7740
_reflns_threshold_expression 'I > 2\s(I)'
_cod_data_source_file cs7b00262_si_002.cif
_cod_data_source_block 201612189
_cod_original_cell_volume 3787.7(2)
_cod_database_code 4514074
_chemical_oxdiff_formula C30H30O2N2P2Co1
_shelx_space_group_comment
;
The symmetry employed for this shelxl refinement is uniquely defined
by the following loop, which should always be used as a source of
symmetry information in preference to the above space-group names.
They are only intended as comments.
;
_reflns_odcompleteness_completeness 99.69
_reflns_odcompleteness_iscentric 1
_reflns_odcompleteness_theta 26.32
_olex2_refinement_description
;
1. Fixed Uiso
 At 1.2 times of:
  All C(H) groups, All C(H,H) groups, All N(H) groups
2. Restrained distances
 Cl1A-C45A
 1.76 with sigma of 0.02
 C45-Cl2
 1.7 with sigma of 0.02
 Cl2-Cl1
 2.8 with sigma of 0.02
3. Uiso/Uaniso restraints and constraints
Uanis(C45) \\sim Ueq, Uanis(C45A) \\sim Ueq: with sigma of 0.01 and sigma for
terminal atoms of 0.02
Uanis(O1) = Uanis(O1A)
Uanis(Cl2) = Uanis(Cl2A)
Uanis(Cl1) = Uanis(Cl1A)
Uanis(C45) = Uanis(C45A)
4. Others
 Sof(O1A)=1-FVAR(1)
 Sof(O1)=FVAR(1)
 Sof(C45A)=Sof(H45C)=Sof(H45D)=Sof(Cl1A)=Sof(Cl2A)=1-FVAR(2)
 Sof(C45)=Sof(H45A)=Sof(H45B)=Sof(Cl1)=Sof(Cl2)=FVAR(2)
5.a Secondary CH2 refined with riding coordinates:
 C45(H45A,H45B), C45A(H45C,H45D)
5.b Aromatic/amide H refined with riding coordinates:
 C1(H1), C2(H2), C3(H3), C7(H7), C8(H8), C9(H9), C12(H12), C13(H13), C14(H14),
 C15(H15), C18(H18), C19(H19), C20(H20), C21(H21), C22(H22), C23(H23), C24(H24),
  C25(H25), C29(H29), C30(H30), C31(H31), C35(H35), C36(H36), C37(H37),
 C40(H40), C41(H41), C42(H42), C43(H43), C44(H44), N6(H6)
;
_shelx_shelxl_version_number 2014/7
_olex2_submission_special_instructions 'No special instructions were received'

loop_
_space_group_symop_operation_xyz
'x, y, z'
'-x, y+1/2, -z+1/2'
'-x, -y, -z'
'x, -y-1/2, z-1/2'

loop_
_atom_site_label
_atom_site_type_symbol
_atom_site_fract_x
_atom_site_fract_y
_atom_site_fract_z
_atom_site_U_iso_or_equiv
_atom_site_adp_type
_atom_site_occupancy
_atom_site_site_symmetry_order
_atom_site_calc_flag
_atom_site_refinement_flags_posn
_atom_site_refinement_flags_adp
_atom_site_refinement_flags_occupancy
_atom_site_disorder_assembly
_atom_site_disorder_group
C1 C 0.2334(3) 0.5072(3) 0.46053(14) 0.0511(8) Uani 1 1 d . . . . .
H1 H 0.3110 0.4977 0.4695 0.061 Uiso 1 1 calc R . . . .
C2 C 0.1910(4) 0.6018(3) 0.47094(17) 0.0650(11) Uani 1 1 d . . . . .
H2 H 0.2395 0.6539 0.4870 0.078 Uiso 1 1 calc R . . . .
C3 C 0.0786(5) 0.6162(3) 0.45736(17) 0.0702(12) Uani 1 1 d . . . . .
H3 H 0.0498 0.6794 0.4633 0.084 Uiso 1 1 calc R . . . .
C4 C 0.0044(3) 0.5376(3) 0.43442(14) 0.0553(9) Uani 1 1 d . . . . .
C5 C 0.0532(3) 0.4434(3) 0.42549(12) 0.0428(7) Uani 1 1 d . . . . .
C6 C -0.0131(3) 0.3569(3) 0.40394(13) 0.0437(7) Uani 1 1 d . . . . .
C7 C -0.1289(3) 0.3692(3) 0.38954(15) 0.0592(10) Uani 1 1 d . . . . .
H7 H -0.1755 0.3154 0.3742 0.071 Uiso 1 1 calc R . . . .
C8 C -0.1759(4) 0.4642(4) 0.39836(18) 0.0728(13) Uani 1 1 d . . . . .
H8 H -0.2537 0.4714 0.3884 0.087 Uiso 1 1 calc R . . . .
C9 C -0.1127(4) 0.5449(4) 0.42057(17) 0.0679(12) Uani 1 1 d . . . . .
H9 H -0.1472 0.6053 0.4266 0.082 Uiso 1 1 calc R . . . .
C10 C 0.0011(3) 0.1774(3) 0.3960(2) 0.0654(11) Uani 1 1 d . . . . .
C11 C 0.0737(3) 0.0850(3) 0.40732(16) 0.0544(9) Uani 1 1 d . . . . .
C12 C 0.0222(4) -0.0016(3) 0.4224(2) 0.0785(13) Uani 1 1 d . . . . .
H12 H -0.0528 0.0014 0.4242 0.094 Uiso 1 1 calc R . . . .
C13 C 0.0789(5) -0.0898(4) 0.4343(3) 0.1018(19) Uani 1 1 d . . . . .
H13 H 0.0425 -0.1467 0.4439 0.122 Uiso 1 1 calc R . . . .
C14 C 0.1903(6) -0.0959(3) 0.4324(3) 0.105(2) Uani 1 1 d . . . . .
H14 H 0.2295 -0.1565 0.4415 0.126 Uiso 1 1 calc R . . . .
C15 C 0.2440(4) -0.0116(3) 0.4170(2) 0.0759(13) Uani 1 1 d . . . . .
H15 H 0.3187 -0.0159 0.4148 0.091 Uiso 1 1 calc R . . . .
C16 C 0.1862(3) 0.0784(2) 0.40494(14) 0.0470(8) Uani 1 1 d . . . . .
C17 C 0.2429(3) 0.1570(3) 0.32571(14) 0.0476(8) Uani 1 1 d . . . . .
C18 C 0.1456(4) 0.1315(3) 0.28563(15) 0.0636(10) Uani 1 1 d . . . . .
H18 H 0.0799 0.1146 0.2965 0.076 Uiso 1 1 calc R . . . .
C19 C 0.1494(5) 0.1319(4) 0.22793(18) 0.0833(15) Uani 1 1 d . . . . .
H19 H 0.0855 0.1137 0.2003 0.100 Uiso 1 1 calc R . . . .
C20 C 0.2450(6) 0.1583(4) 0.2119(2) 0.0879(16) Uani 1 1 d . . . . .
H20 H 0.2450 0.1602 0.1734 0.105 Uiso 1 1 calc R . . . .
C21 C 0.3416(5) 0.1822(3) 0.2522(2) 0.0788(14) Uani 1 1 d . . . . .
H21 H 0.4071 0.1991 0.2412 0.095 Uiso 1 1 calc R . . . .
C22 C 0.3403(4) 0.1810(3) 0.30875(18) 0.0622(10) Uani 1 1 d . . . . .
H22 H 0.4057 0.1963 0.3361 0.075 Uiso 1 1 calc R . . . .
C23 C 0.1052(3) 0.3772(3) 0.29221(13) 0.0499(8) Uani 1 1 d . . . . .
H23 H 0.0381 0.3466 0.2947 0.060 Uiso 1 1 calc R . . . .
C24 C 0.1085(3) 0.4310(3) 0.24235(15) 0.0619(10) Uani 1 1 d . . . . .
H24 H 0.0444 0.4361 0.2127 0.074 Uiso 1 1 calc R . . . .
C25 C 0.2059(4) 0.4753(4) 0.23805(17) 0.0691(12) Uani 1 1 d . . . . .
H25 H 0.2088 0.5108 0.2052 0.083 Uiso 1 1 calc R . . . .
C26 C 0.3029(3) 0.4680(3) 0.28295(16) 0.0592(10) Uani 1 1 d . . . . .
C27 C 0.2927(3) 0.4126(3) 0.33160(13) 0.0431(7) Uani 1 1 d . . . . .
C28 C 0.3872(3) 0.4001(3) 0.37955(14) 0.0461(8) Uani 1 1 d . . . . .
C29 C 0.4873(3) 0.4453(4) 0.37773(18) 0.0710(12) Uani 1 1 d . . . . .
H29 H 0.5495 0.4389 0.4084 0.085 Uiso 1 1 calc R . . . .
C30 C 0.4958(4) 0.5018(4) 0.3292(2) 0.0939(18) Uani 1 1 d . . . . .
H30 H 0.5638 0.5332 0.3288 0.113 Uiso 1 1 calc R . . . .
C31 C 0.4078(4) 0.5118(4) 0.2829(2) 0.0888(16) Uani 1 1 d . . . . .
H31 H 0.4169 0.5476 0.2512 0.107 Uiso 1 1 calc R . . . .
C32 C 0.4336(3) 0.3251(3) 0.47463(14) 0.0501(8) Uani 1 1 d . . . . .
C33 C 0.3739(3) 0.2727(3) 0.51337(13) 0.0419(7) Uani 1 1 d . . . . .
C34 C 0.2587(3) 0.2554(2) 0.49062(12) 0.0373(6) Uani 1 1 d . . . . .
C35 C 0.1950(3) 0.2108(2) 0.52470(13) 0.0415(7) Uani 1 1 d . . . . .
H35 H 0.1189 0.1976 0.5100 0.050 Uiso 1 1 calc R . . . .
C36 C 0.2458(3) 0.1864(3) 0.58067(14) 0.0509(8) Uani 1 1 d . . . . .
H36 H 0.2026 0.1578 0.6035 0.061 Uiso 1 1 calc R . . . .
C37 C 0.3584(3) 0.2036(3) 0.60329(14) 0.0520(9) Uani 1 1 d . . . . .
H37 H 0.3898 0.1875 0.6412 0.062 Uiso 1 1 calc R . . . .
C38 C 0.4268(3) 0.2448(3) 0.57010(13) 0.0488(8) Uani 1 1 d . . . . .
C39 C 0.6162(3) 0.2313(3) 0.64027(14) 0.0554(9) Uani 1 1 d . . . . .
C40 C 0.6032(4) 0.1431(3) 0.66907(17) 0.0672(11) Uani 1 1 d . . . . .
H40 H 0.5396 0.1031 0.6563 0.081 Uiso 1 1 calc R . . . .
C41 C 0.6838(4) 0.1145(4) 0.7165(2) 0.0882(15) Uani 1 1 d . . . . .
H41 H 0.6740 0.0555 0.7358 0.106 Uiso 1 1 calc R . . . .
C42 C 0.7782(5) 0.1722(5) 0.7353(2) 0.1016(19) Uani 1 1 d . . . . .
H42 H 0.8319 0.1531 0.7679 0.122 Uiso 1 1 calc R . . . .
C43 C 0.7939(4) 0.2591(5) 0.7060(2) 0.0990(17) Uani 1 1 d . . . . .
H43 H 0.8592 0.2973 0.7180 0.119 Uiso 1 1 calc R . . . .
C44 C 0.7123(4) 0.2887(4) 0.65891(19) 0.0750(13) Uani 1 1 d . . . . .
H44 H 0.7220 0.3477 0.6396 0.090 Uiso 1 1 calc R . . . .
Co1 Co 0.20934(3) 0.30128(3) 0.41313(2) 0.03387(14) Uani 1 1 d . . . . .
N1 N 0.1676(2) 0.43045(19) 0.43840(10) 0.0397(6) Uani 1 1 d . . . . .
N2 N 0.0509(2) 0.2690(2) 0.40161(11) 0.0402(6) Uani 1 1 d . . . . .
N3 N 0.2441(2) 0.1634(2) 0.38613(11) 0.0406(6) Uani 1 1 d . . . . .
H3A H 0.309(3) 0.162(3) 0.4036(15) 0.043(10) Uiso 1 1 d . . . . .
N4 N 0.1938(2) 0.3684(2) 0.33561(10) 0.0404(6) Uani 1 1 d . . . . .
N5 N 0.3625(2) 0.3409(2) 0.42303(10) 0.0405(6) Uani 1 1 d . . . . .
N6 N 0.5402(3) 0.2631(3) 0.58987(13) 0.0691(10) Uani 1 1 d . . . . .
H6 H 0.5694 0.3001 0.5679 0.083 Uiso 1 1 calc R . . . .
O1 O -0.1027(4) 0.1598(5) 0.3781(5) 0.102(3) Uani 0.723(15) 1 d . . P A 1
O1A O -0.0911(14) 0.1772(14) 0.4128(13) 0.102(3) Uani 0.277(15) 1 d . . P A 2
O2 O 0.5342(2) 0.3515(3) 0.48852(11) 0.0773(9) Uani 1 1 d . . . . .
C45 C 0.3299(10) 0.8805(11) 0.5848(5) 0.144(4) Uani 0.662(3) 1 d D U P B 1
H45A H 0.2885 0.8354 0.5555 0.172 Uiso 0.662(3) 1 calc R . P B 1
H45B H 0.2804 0.9362 0.5886 0.172 Uiso 0.662(3) 1 calc R . P B 1
C45A C 0.360(2) 0.808(2) 0.5801(9) 0.144(4) Uani 0.338(3) 1 d D U P B 2
H45C H 0.4016 0.7489 0.5974 0.172 Uiso 0.338(3) 1 calc R . P B 2
H45D H 0.2837 0.7900 0.5611 0.172 Uiso 0.338(3) 1 calc R . P B 2
Cl1 Cl 0.4449(4) 0.9279(3) 0.5637(3) 0.207(2) Uani 0.662(3) 1 d D . P B 1
Cl1A Cl 0.4335(8) 0.8789(7) 0.5338(6) 0.207(2) Uani 0.338(3) 1 d D . P B 2
Cl2 Cl 0.3705(2) 0.8068(4) 0.65679(17) 0.1766(17) Uani 0.662(3) 1 d D . P B 1
Cl2A Cl 0.3687(5) 0.9240(8) 0.6345(3) 0.1766(17) Uani 0.338(3) 1 d . . P B 2

loop_
_atom_site_aniso_label
_atom_site_aniso_U_11
_atom_site_aniso_U_22
_atom_site_aniso_U_33
_atom_site_aniso_U_23
_atom_site_aniso_U_13
_atom_site_aniso_U_12
C1 0.065(2) 0.0401(18) 0.0475(19) -0.0034(14) 0.0126(16) -0.0105(17)
C2 0.097(3) 0.040(2) 0.060(2) -0.0023(16) 0.022(2) -0.006(2)
C3 0.122(4) 0.039(2) 0.056(2) 0.0068(17) 0.034(2) 0.016(2)
C4 0.075(3) 0.056(2) 0.0395(18) 0.0134(15) 0.0220(17) 0.020(2)
C5 0.0532(19) 0.0471(18) 0.0306(15) 0.0080(13) 0.0149(13) 0.0095(15)
C6 0.0377(16) 0.059(2) 0.0358(16) 0.0085(14) 0.0121(12) 0.0075(15)
C7 0.0434(19) 0.084(3) 0.050(2) 0.0095(18) 0.0097(15) 0.0066(19)
C8 0.052(2) 0.103(4) 0.068(3) 0.028(2) 0.0219(19) 0.035(3)
C9 0.078(3) 0.073(3) 0.057(2) 0.016(2) 0.024(2) 0.034(2)
C10 0.0409(19) 0.060(3) 0.093(3) 0.005(2) 0.0113(19) -0.0097(18)
C11 0.063(2) 0.044(2) 0.061(2) -0.0110(16) 0.0219(17) -0.0140(17)
C12 0.086(3) 0.052(3) 0.111(4) -0.008(2) 0.051(3) -0.016(2)
C13 0.127(5) 0.048(3) 0.159(5) 0.004(3) 0.092(4) -0.012(3)
C14 0.148(5) 0.039(2) 0.159(5) 0.019(3) 0.095(5) 0.020(3)
C15 0.097(3) 0.049(2) 0.101(3) 0.009(2) 0.060(3) 0.017(2)
C16 0.065(2) 0.0385(18) 0.0444(18) -0.0034(13) 0.0261(15) -0.0011(16)
C17 0.062(2) 0.0425(18) 0.0437(18) -0.0013(14) 0.0228(16) 0.0072(16)
C18 0.080(3) 0.064(2) 0.046(2) -0.0088(17) 0.0134(18) -0.002(2)
C19 0.125(4) 0.071(3) 0.048(2) -0.015(2) 0.008(2) 0.001(3)
C20 0.151(5) 0.068(3) 0.057(3) -0.001(2) 0.048(3) -0.001(3)
C21 0.117(4) 0.066(3) 0.074(3) -0.002(2) 0.064(3) 0.004(3)
C22 0.076(3) 0.056(2) 0.065(2) -0.0037(18) 0.036(2) 0.0062(19)
C23 0.0475(18) 0.060(2) 0.0388(17) 0.0021(15) 0.0039(14) 0.0004(16)
C24 0.066(2) 0.072(3) 0.0412(19) 0.0118(17) 0.0001(16) 0.006(2)
C25 0.074(3) 0.082(3) 0.051(2) 0.025(2) 0.0137(19) 0.004(2)
C26 0.060(2) 0.067(2) 0.051(2) 0.0204(17) 0.0157(17) 0.0005(19)
C27 0.0447(17) 0.0469(19) 0.0400(17) 0.0070(13) 0.0144(13) 0.0016(15)
C28 0.0433(17) 0.0508(19) 0.0446(18) 0.0084(14) 0.0114(14) -0.0063(15)
C29 0.044(2) 0.097(3) 0.070(3) 0.033(2) 0.0098(18) -0.012(2)
C30 0.057(3) 0.126(4) 0.099(4) 0.061(3) 0.021(2) -0.018(3)
C31 0.074(3) 0.113(4) 0.083(3) 0.056(3) 0.025(2) -0.009(3)
C32 0.0400(17) 0.063(2) 0.0443(18) 0.0104(15) 0.0031(14) -0.0114(16)
C33 0.0410(16) 0.0466(18) 0.0371(16) 0.0040(13) 0.0074(13) -0.0054(14)
C34 0.0419(16) 0.0363(16) 0.0344(15) -0.0018(12) 0.0104(12) -0.0013(13)
C35 0.0398(16) 0.0468(18) 0.0408(17) -0.0006(13) 0.0152(13) -0.0001(14)
C36 0.060(2) 0.057(2) 0.0426(18) 0.0050(15) 0.0262(16) 0.0022(17)
C37 0.062(2) 0.061(2) 0.0331(17) 0.0055(14) 0.0103(15) 0.0056(18)
C38 0.0492(19) 0.057(2) 0.0377(17) 0.0024(15) 0.0055(14) -0.0028(17)
C39 0.053(2) 0.067(2) 0.0401(18) 0.0024(16) -0.0012(15) 0.0036(18)
C40 0.067(3) 0.071(3) 0.060(2) 0.012(2) 0.0081(19) 0.005(2)
C41 0.079(3) 0.109(4) 0.074(3) 0.038(3) 0.014(2) 0.025(3)
C42 0.076(3) 0.154(6) 0.061(3) 0.031(3) -0.009(2) 0.020(4)
C43 0.064(3) 0.135(5) 0.078(3) 0.001(3) -0.022(2) -0.008(3)
C44 0.070(3) 0.082(3) 0.062(3) 0.007(2) -0.007(2) -0.008(2)
Co1 0.0325(2) 0.0379(2) 0.0315(2) -0.00027(15) 0.00816(15) -0.00228(17)
N1 0.0471(15) 0.0388(14) 0.0347(13) 0.0032(10) 0.0130(11) -0.0010(12)
N2 0.0357(13) 0.0442(15) 0.0409(14) -0.0014(11) 0.0098(11) -0.0022(12)
N3 0.0404(15) 0.0454(15) 0.0378(14) -0.0003(11) 0.0127(12) 0.0014(12)
N4 0.0443(14) 0.0432(15) 0.0333(13) 0.0015(10) 0.0083(10) 0.0004(12)
N5 0.0370(13) 0.0471(15) 0.0374(13) 0.0079(11) 0.0091(10) -0.0059(12)
N6 0.0551(19) 0.097(3) 0.0456(17) 0.0238(17) -0.0071(14) -0.0166(18)
O1 0.038(2) 0.073(3) 0.180(9) -0.014(4) -0.001(4) -0.023(2)
O1A 0.038(2) 0.073(3) 0.180(9) -0.014(4) -0.001(4) -0.023(2)
O2 0.0450(14) 0.116(2) 0.0612(16) 0.0340(16) -0.0058(12) -0.0291(16)
C45 0.093(5) 0.182(7) 0.146(6) -0.025(6) 0.010(4) -0.031(6)
C45A 0.093(5) 0.182(7) 0.146(6) -0.025(6) 0.010(4) -0.031(6)
Cl1 0.126(2) 0.120(3) 0.326(7) -0.011(3) -0.043(3) -0.019(2)
Cl1A 0.126(2) 0.120(3) 0.326(7) -0.011(3) -0.043(3) -0.019(2)
Cl2 0.0821(14) 0.256(4) 0.194(3) -0.103(3) 0.0378(17) -0.038(2)
Cl2A 0.0821(14) 0.256(4) 0.194(3) -0.103(3) 0.0378(17) -0.038(2)

loop_
_atom_type_symbol
_atom_type_description
_atom_type_scat_dispersion_real
_atom_type_scat_dispersion_imag
_atom_type_scat_source
C C 0.0033 0.0016 'International Tables Vol C Tables 4.2.6.8 and 6.1.1.4'
H H 0.0000 0.0000 'International Tables Vol C Tables 4.2.6.8 and 6.1.1.4'
Cl Cl 0.1484 0.1585 'International Tables Vol C Tables 4.2.6.8 and 6.1.1.4'
Co Co 0.3494 0.9721 'International Tables Vol C Tables 4.2.6.8 and 6.1.1.4'
N N 0.0061 0.0033 'International Tables Vol C Tables 4.2.6.8 and 6.1.1.4'
O O 0.0106 0.0060 'International Tables Vol C Tables 4.2.6.8 and 6.1.1.4'

loop_
_geom_angle_atom_site_label_1
_geom_angle_atom_site_label_2
_geom_angle_atom_site_label_3
_geom_angle
C2 C1 H1 118.7
N1 C1 H1 118.7
N1 C1 C2 122.7(4)
C1 C2 H2 120.6
C3 C2 C1 118.9(4)
C3 C2 H2 120.6
C2 C3 H3 119.4
C2 C3 C4 121.2(4)
C4 C3 H3 119.4
C3 C4 C5 116.9(4)
C9 C4 C3 125.1(4)
C9 C4 C5 118.0(4)
C4 C5 C6 122.3(3)
N1 C5 C4 121.3(3)
N1 C5 C6 116.4(3)
C7 C6 C5 117.2(3)
C7 C6 N2 129.2(3)
N2 C6 C5 113.7(3)
C6 C7 H7 120.2
C6 C7 C8 119.6(4)
C8 C7 H7 120.2
C7 C8 H8 118.5
C9 C8 C7 122.9(4)
C9 C8 H8 118.5
C4 C9 H9 120.0
C8 C9 C4 119.9(4)
C8 C9 H9 120.0
N2 C10 C11 118.6(3)
O1 C10 C11 114.7(4)
O1 C10 N2 126.5(5)
O1A C10 C11 117.8(10)
O1A C10 N2 112.4(9)
C12 C11 C10 115.5(4)
C16 C11 C10 126.4(3)
C16 C11 C12 118.2(4)
C11 C12 H12 119.3
C13 C12 C11 121.4(4)
C13 C12 H12 119.3
C12 C13 H13 119.8
C12 C13 C14 120.4(4)
C14 C13 H13 119.8
C13 C14 H14 120.1
C13 C14 C15 119.8(5)
C15 C14 H14 120.1
C14 C15 H15 120.1
C16 C15 C14 119.8(4)
C16 C15 H15 120.1
C11 C16 N3 121.6(3)
C15 C16 C11 120.5(3)
C15 C16 N3 117.8(3)
C18 C17 C22 120.3(3)
C18 C17 N3 121.1(3)
C22 C17 N3 118.6(3)
C17 C18 H18 121.1
C17 C18 C19 117.8(4)
C19 C18 H18 121.1
C18 C19 H19 119.4
C20 C19 C18 121.2(5)
C20 C19 H19 119.4
C19 C20 H20 119.8
C19 C20 C21 120.5(4)
C21 C20 H20 119.8
C20 C21 H21 120.3
C22 C21 C20 119.4(5)
C22 C21 H21 120.3
C17 C22 H22 119.6
C21 C22 C17 120.9(4)
C21 C22 H22 119.6
C24 C23 H23 118.7
N4 C23 H23 118.7
N4 C23 C24 122.6(3)
C23 C24 H24 120.3
C25 C24 C23 119.3(3)
C25 C24 H24 120.3
C24 C25 H25 119.8
C24 C25 C26 120.4(3)
C26 C25 H25 119.8
C25 C26 C27 116.8(3)
C25 C26 C31 124.9(4)
C31 C26 C27 118.3(3)
C26 C27 C28 121.1(3)
N4 C27 C26 122.3(3)
N4 C27 C28 116.6(3)
C29 C28 C27 118.4(3)
C29 C28 N5 128.4(3)
N5 C28 C27 113.2(3)
C28 C29 H29 120.0
C28 C29 C30 119.9(4)
C30 C29 H29 120.0
C29 C30 H30 118.9
C31 C30 C29 122.1(4)
C31 C30 H30 118.9
C26 C31 H31 119.9
C30 C31 C26 120.1(4)
C30 C31 H31 119.9
N5 C32 C33 110.3(3)
O2 C32 C33 124.2(3)
O2 C32 N5 125.5(3)
C34 C33 C32 115.3(3)
C34 C33 C38 121.3(3)
C38 C33 C32 123.4(3)
C33 C34 Co1 112.5(2)
C35 C34 C33 119.2(3)
C35 C34 Co1 128.3(2)
C34 C35 H35 120.2
C36 C35 C34 119.5(3)
C36 C35 H35 120.2
C35 C36 H36 119.2
C37 C36 C35 121.6(3)
C37 C36 H36 119.2
C36 C37 H37 119.5
C36 C37 C38 121.0(3)
C38 C37 H37 119.5
C37 C38 C33 117.3(3)
N6 C38 C33 118.6(3)
N6 C38 C37 124.0(3)
C40 C39 N6 123.7(4)
C44 C39 C40 119.2(4)
C44 C39 N6 117.0(4)
C39 C40 H40 119.8
C41 C40 C39 120.3(4)
C41 C40 H40 119.8
C40 C41 H41 119.8
C42 C41 C40 120.4(5)
C42 C41 H41 119.8
C41 C42 H42 120.0
C41 C42 C43 119.9(4)
C43 C42 H42 120.0
C42 C43 H43 120.2
C44 C43 C42 119.7(5)
C44 C43 H43 120.2
C39 C44 H44 119.8
C43 C44 C39 120.4(5)
C43 C44 H44 119.8
C34 Co1 N2 98.10(12)
C34 Co1 N3 89.42(12)
C34 Co1 N4 165.92(12)
N1 Co1 C34 90.85(12)
N1 Co1 N2 84.72(11)
N1 Co1 N3 176.81(11)
N1 Co1 N4 86.21(10)
N2 Co1 N3 92.09(12)
N2 Co1 N4 95.33(10)
N3 Co1 N4 94.28(11)
N5 Co1 C34 83.89(12)
N5 Co1 N1 92.59(12)
N5 Co1 N2 176.67(11)
N5 Co1 N3 90.60(12)
N5 Co1 N4 82.50(10)
C1 N1 C5 119.1(3)
C1 N1 Co1 128.7(2)
C5 N1 Co1 111.9(2)
C6 N2 Co1 111.1(2)
C10 N2 C6 120.0(3)
C10 N2 Co1 128.7(2)
C16 N3 C17 112.3(3)
C16 N3 Co1 115.98(19)
C16 N3 H3A 108(3)
C17 N3 Co1 115.1(2)
C17 N3 H3A 107(2)
Co1 N3 H3A 96(3)
C23 N4 C27 118.5(3)
C23 N4 Co1 130.3(2)
C27 N4 Co1 111.12(19)
C28 N5 Co1 116.2(2)
C32 N5 C28 124.8(3)
C32 N5 Co1 118.0(2)
C38 N6 C39 130.6(3)
C38 N6 H6 114.7
C39 N6 H6 114.7
H45A C45 H45B 107.8
Cl1 C45 H45A 108.9
Cl1 C45 H45B 108.9
Cl1 C45 Cl2 113.2(6)
Cl2 C45 H45A 108.9
Cl2 C45 H45B 108.9
H45C C45A H45D 110.4
Cl1A C45A H45C 113.1
Cl1A C45A H45D 113.1
Cl1A C45A Cl2A 93.3(11)
Cl2A C45A H45C 113.1
Cl2A C45A H45D 113.1

loop_
_geom_bond_atom_site_label_1
_geom_bond_atom_site_label_2
_geom_bond_distance
C1 H1 0.9300
C1 C2 1.396(5)
C1 N1 1.324(4)
C2 H2 0.9300
C2 C3 1.349(6)
C3 H3 0.9300
C3 C4 1.402(6)
C4 C5 1.417(5)
C4 C9 1.394(6)
C5 C6 1.424(5)
C5 N1 1.370(4)
C6 C7 1.385(5)
C6 N2 1.408(4)
C7 H7 0.9300
C7 C8 1.416(6)
C8 H8 0.9300
C8 C9 1.349(7)
C9 H9 0.9300
C10 C11 1.495(6)
C10 N2 1.345(5)
C10 O1 1.261(7)
C10 O1A 1.29(2)
C11 C12 1.395(5)
C11 C16 1.393(5)
C12 H12 0.9300
C12 C13 1.349(7)
C13 H13 0.9300
C13 C14 1.377(8)
C14 H14 0.9300
C14 C15 1.387(6)
C15 H15 0.9300
C15 C16 1.377(5)
C16 N3 1.456(4)
C17 C18 1.384(5)
C17 C22 1.387(5)
C17 N3 1.459(4)
C18 H18 0.9300
C18 C19 1.407(6)
C19 H19 0.9300
C19 C20 1.363(7)
C20 H20 0.9300
C20 C21 1.376(7)
C21 H21 0.9300
C21 C22 1.371(6)
C22 H22 0.9300
C23 H23 0.9300
C23 C24 1.408(5)
C23 N4 1.320(4)
C24 H24 0.9300
C24 C25 1.353(6)
C25 H25 0.9300
C25 C26 1.407(5)
C26 C27 1.415(5)
C26 C31 1.407(6)
C27 C28 1.437(4)
C27 N4 1.368(4)
C28 C29 1.373(5)
C28 N5 1.399(4)
C29 H29 0.9300
C29 C30 1.416(5)
C30 H30 0.9300
C30 C31 1.361(6)
C31 H31 0.9300
C32 C33 1.489(4)
C32 N5 1.355(4)
C32 O2 1.246(4)
C33 C34 1.403(4)
C33 C38 1.418(4)
C34 C35 1.392(4)
C34 Co1 1.923(3)
C35 H35 0.9300
C35 C36 1.385(5)
C36 H36 0.9300
C36 C37 1.374(5)
C37 H37 0.9300
C37 C38 1.400(5)
C38 N6 1.376(4)
C39 C40 1.384(6)
C39 C44 1.380(6)
C39 N6 1.409(4)
C40 H40 0.9300
C40 C41 1.373(6)
C41 H41 0.9300
C41 C42 1.368(8)
C42 H42 0.9300
C42 C43 1.386(8)
C43 H43 0.9300
C43 C44 1.379(6)
C44 H44 0.9300
Co1 N1 1.920(3)
Co1 N2 1.938(3)
Co1 N3 2.012(3)
Co1 N4 2.040(2)
Co1 N5 1.904(3)
N3 H3A 0.80(4)
N6 H6 0.8600
C45 H45A 0.9700
C45 H45B 0.9700
C45 Cl1 1.726(12)
C45 Cl2 1.951(11)
C45A H45C 0.9700
C45A H45D 0.9700
C45A Cl1A 1.846(17)
C45A Cl2A 2.00(3)

loop_
_geom_hbond_atom_site_label_D
_geom_hbond_atom_site_label_H
_geom_hbond_atom_site_label_A
_geom_hbond_distance_DH
_geom_hbond_distance_HA
_geom_hbond_distance_DA
_geom_hbond_angle_DHA
N6 H6 O2 0.86 1.98 2.699(4) 140.1

loop_
_geom_torsion_atom_site_label_1
_geom_torsion_atom_site_label_2
_geom_torsion_atom_site_label_3
_geom_torsion_atom_site_label_4
_geom_torsion
C1 C2 C3 C4 1.5(6)
C2 C1 N1 C5 -0.5(5)
C2 C1 N1 Co1 172.2(3)
C2 C3 C4 C5 -0.9(5)
C2 C3 C4 C9 178.2(4)
C3 C4 C5 C6 178.2(3)
C3 C4 C5 N1 -0.4(4)
C3 C4 C9 C8 179.6(4)
C4 C5 C6 C7 2.6(4)
C4 C5 C6 N2 -176.1(3)
C4 C5 N1 C1 1.1(4)
C4 C5 N1 Co1 -172.7(2)
C5 C4 C9 C8 -1.2(5)
C5 C6 C7 C8 -2.0(5)
C5 C6 N2 C10 163.5(3)
C5 C6 N2 Co1 -12.3(3)
C6 C5 N1 C1 -177.6(3)
C6 C5 N1 Co1 8.5(3)
C6 C7 C8 C9 -0.2(6)
C7 C6 N2 C10 -15.0(5)
C7 C6 N2 Co1 169.2(3)
C7 C8 C9 C4 1.8(6)
C9 C4 C5 C6 -1.0(5)
C9 C4 C5 N1 -179.6(3)
C10 C11 C12 C13 -179.3(5)
C10 C11 C16 C15 179.3(4)
C10 C11 C16 N3 -4.8(6)
C11 C10 N2 C6 -165.7(3)
C11 C10 N2 Co1 9.2(6)
C11 C12 C13 C14 0.7(9)
C11 C16 N3 C17 -95.3(4)
C11 C16 N3 Co1 39.9(4)
C12 C11 C16 C15 0.2(6)
C12 C11 C16 N3 176.1(3)
C12 C13 C14 C15 -1.4(10)
C13 C14 C15 C16 1.5(9)
C14 C15 C16 C11 -0.9(7)
C14 C15 C16 N3 -176.9(4)
C15 C16 N3 C17 80.7(4)
C15 C16 N3 Co1 -144.1(3)
C16 C11 C12 C13 -0.1(7)
C17 C18 C19 C20 -1.2(7)
C18 C17 C22 C21 1.6(6)
C18 C17 N3 C16 44.5(4)
C18 C17 N3 Co1 -91.1(4)
C18 C19 C20 C21 2.1(8)
C19 C20 C21 C22 -1.1(7)
C20 C21 C22 C17 -0.7(6)
C22 C17 C18 C19 -0.6(6)
C22 C17 N3 C16 -138.0(3)
C22 C17 N3 Co1 86.4(3)
C23 C24 C25 C26 -0.2(7)
C24 C23 N4 C27 -0.6(5)
C24 C23 N4 Co1 176.7(3)
C24 C25 C26 C27 0.2(7)
C24 C25 C26 C31 -179.5(5)
C25 C26 C27 C28 179.5(4)
C25 C26 C27 N4 -0.4(6)
C25 C26 C31 C30 178.7(5)
C26 C27 C28 C29 1.6(6)
C26 C27 C28 N5 -178.3(3)
C26 C27 N4 C23 0.6(5)
C26 C27 N4 Co1 -177.2(3)
C27 C26 C31 C30 -1.1(8)
C27 C28 C29 C30 -0.6(7)
C27 C28 N5 C32 -173.8(3)
C27 C28 N5 Co1 -5.8(4)
C28 C27 N4 C23 -179.3(3)
C28 C27 N4 Co1 2.9(4)
C28 C29 C30 C31 -1.2(9)
C29 C28 N5 C32 6.3(6)
C29 C28 N5 Co1 174.4(4)
C29 C30 C31 C26 2.1(9)
C31 C26 C27 C28 -0.8(6)
C31 C26 C27 N4 179.3(4)
C32 C33 C34 C35 -177.2(3)
C32 C33 C34 Co1 1.8(4)
C32 C33 C38 C37 174.8(3)
C32 C33 C38 N6 -2.7(6)
C33 C32 N5 C28 170.9(3)
C33 C32 N5 Co1 3.0(4)
C33 C34 C35 C36 1.3(5)
C33 C38 N6 C39 -170.0(4)
C34 C33 C38 C37 -2.9(5)
C34 C33 C38 N6 179.6(3)
C34 C35 C36 C37 -1.1(5)
C35 C36 C37 C38 -1.2(6)
C36 C37 C38 C33 3.1(5)
C36 C37 C38 N6 -179.5(4)
C37 C38 N6 C39 12.7(7)
C38 C33 C34 C35 0.7(5)
C38 C33 C34 Co1 179.7(3)
C39 C40 C41 C42 -0.7(8)
C40 C39 C44 C43 -0.6(7)
C40 C39 N6 C38 27.5(7)
C40 C41 C42 C43 -1.2(9)
C41 C42 C43 C44 2.1(10)
C42 C43 C44 C39 -1.2(9)
C44 C39 C40 C41 1.6(7)
C44 C39 N6 C38 -157.1(4)
Co1 C34 C35 C36 -177.5(2)
N1 C1 C2 C3 -0.8(6)
N1 C5 C6 C7 -178.7(3)
N1 C5 C6 N2 2.6(4)
N2 C6 C7 C8 176.4(3)
N2 C10 C11 C12 156.2(4)
N2 C10 C11 C16 -22.9(6)
N3 C17 C18 C19 176.9(3)
N3 C17 C22 C21 -176.0(3)
N4 C23 C24 C25 0.5(6)
N4 C27 C28 C29 -178.5(4)
N4 C27 C28 N5 1.6(4)
N5 C28 C29 C30 179.3(5)
N5 C32 C33 C34 -3.1(4)
N5 C32 C33 C38 179.1(3)
N6 C39 C40 C41 176.8(4)
N6 C39 C44 C43 -176.2(5)
O1 C10 C11 C12 -28.2(8)
O1 C10 C11 C16 152.7(7)
O1 C10 N2 C6 19.3(9)
O1 C10 N2 Co1 -165.8(7)
O1A C10 C11 C12 15.2(14)
O1A C10 C11 C16 -164.0(13)
O1A C10 N2 C6 -22.7(14)
O1A C10 N2 Co1 152.3(13)
O2 C32 C33 C34 176.1(4)
O2 C32 C33 C38 -1.8(6)
O2 C32 N5 C28 -8.3(6)
O2 C32 N5 Co1 -176.1(3)
